data_1502163
loop_
_publ_author_name
'White, James D.'
'Shaw, Subrata'

_publ_section_title
;
 cis-2,5-Diaminobicyclo[2.2.2]octane, a new scaffold for asymmetric
 catalysis via salen-metal complexes.
;
_journal_issue 9
_journal_name_full 'Organic letters'
_journal_page_first 2488
_journal_page_last 2491
_journal_paper_doi 10.1021/ol2007378
_journal_volume 13
_journal_year 2011
_chemical_formula_sum 'C38 H56 N2 O2'
_chemical_formula_weight 572.85
_chemical_name_systematic
;
 ?
;
_space_group_IT_number 5
_symmetry_cell_setting monoclinic
_symmetry_space_group_name_Hall 'C 2y'
_symmetry_space_group_name_H-M 'C 1 2 1'
_atom_sites_solution_hydrogens geom
_atom_sites_solution_primary direct
_atom_sites_solution_secondary difmap
_audit_creation_method SHELXLTL
_cell_angle_alpha 90.00
_cell_angle_beta 97.186(2)
_cell_angle_gamma 90.00
_cell_formula_units_Z 4
_cell_length_a 30.274(3)
_cell_length_b 12.6304(13)
_cell_length_c 9.3737(10)
_cell_measurement_reflns_used 2063
_cell_measurement_temperature 173(2)
_cell_measurement_theta_max 20.82
_cell_measurement_theta_min 2.43
_cell_volume 3556.1(6)
_computing_cell_refinement 'Bruker SMART'
_computing_data_collection 'Bruker SMART'
_computing_data_reduction 'Bruker SAINT'
_computing_molecular_graphics 'Bruker SHELXTL'
_computing_publication_material 'Bruker SHELXTL'
_computing_structure_refinement 'Bruker SHELXTL'
_computing_structure_solution 'Bruker SHELXTL'
_diffrn_ambient_temperature 173(2)
_diffrn_measured_fraction_theta_full 0.989
_diffrn_measured_fraction_theta_max 0.989
_diffrn_measurement_device_type 'CCD area detector Bruker Apex'
_diffrn_measurement_method 'phi and omega scans'
_diffrn_radiation_monochromator graphite
_diffrn_radiation_source 'fine-focus sealed tube'
_diffrn_radiation_type MoK\a
_diffrn_radiation_wavelength 0.71073
_diffrn_reflns_av_R_equivalents 0.0321
_diffrn_reflns_av_sigmaI/netI 0.0496
_diffrn_reflns_limit_h_max 35
_diffrn_reflns_limit_h_min -35
_diffrn_reflns_limit_k_max 12
_diffrn_reflns_limit_k_min -15
_diffrn_reflns_limit_l_max 11
_diffrn_reflns_limit_l_min -11
_diffrn_reflns_number 12342
_diffrn_reflns_theta_full 25.00
_diffrn_reflns_theta_max 25.00
_diffrn_reflns_theta_min 2.19
_exptl_absorpt_coefficient_mu 0.065
_exptl_absorpt_correction_T_max 0.9935
_exptl_absorpt_correction_T_min 0.9733
_exptl_absorpt_correction_type multi-scan
_exptl_absorpt_process_details SADABS
_exptl_crystal_colour yellow
_exptl_crystal_density_diffrn 1.070
_exptl_crystal_density_method 'not measured'
_exptl_crystal_description block
_exptl_crystal_F_000 1256
_exptl_crystal_size_max 0.42
_exptl_crystal_size_mid 0.16
_exptl_crystal_size_min 0.10
_refine_diff_density_max 0.443
_refine_diff_density_min -0.281
_refine_diff_density_rms 0.039
_refine_ls_abs_structure_details 'Flack H D (1983), Acta Cryst. A39, 876-881'
_refine_ls_extinction_method none
_refine_ls_goodness_of_fit_ref 1.012
_refine_ls_hydrogen_treatment mixed
_refine_ls_matrix_type full
_refine_ls_number_parameters 387
_refine_ls_number_reflns 5679
_refine_ls_number_restraints 1
_refine_ls_restrained_S_all 1.012
_refine_ls_R_factor_all 0.0772
_refine_ls_R_factor_gt 0.0576
_refine_ls_shift/su_max 0.000
_refine_ls_shift/su_mean 0.000
_refine_ls_structure_factor_coef Fsqd
_refine_ls_weighting_details 'calc w=1/[\s^2^(Fo^2^)+(0.0861P)^2^+1.4660P] where P=(Fo^2^+2Fc^2^)/3'
_refine_ls_weighting_scheme calc
_refine_ls_wR_factor_gt 0.1437
_refine_ls_wR_factor_ref 0.1619
_reflns_number_gt 4508
_reflns_number_total 5679
_reflns_threshold_expression >2sigma(I)
_cod_data_source_file ol2007378_si_003.cif
_cod_data_source_block jw23
_cod_depositor_comments
;
The following automatic conversions were performed:

'_symmetry_cell_setting' value 'Monoclinic' changed to 'monoclinic'
according to /home/saulius/struct/CIF-dictionaries/cif_core.dic
dictionary named 'cif_core.dic' version 2.4.1 from 2010-06-29.

Automatic conversion script
Id: cif_fix_values 1715 2011-07-08 13:25:40Z adriana 
;
_cod_original_sg_symbol_H-M C2
_cod_database_code 1502163

loop_
_symmetry_equiv_pos_as_xyz
'x, y, z'
'-x, y, -z'
'x+1/2, y+1/2, z'
'-x+1/2, y+1/2, -z'

loop_
_atom_site_label
_atom_site_type_symbol
_atom_site_fract_x
_atom_site_fract_y
_atom_site_fract_z
_atom_site_U_iso_or_equiv
_atom_site_adp_type
_atom_site_occupancy
_atom_site_symmetry_multiplicity
_atom_site_calc_flag
_atom_site_refinement_flags
O1 O 0.56686(8) 0.8557(2) 0.5127(2) 0.0405(6) Uani 1 1 d .
N1 N 0.56398(9) 1.0544(2) 0.5590(3) 0.0361(6) Uani 1 1 d .
C1 C 0.51394(12) 1.3305(3) 0.5752(4) 0.0479(9) Uani 1 1 d .
H1B H 0.5424 1.3684 0.5706 0.058 Uiso 1 1 calc R
H1A H 0.4974 1.3677 0.6449 0.058 Uiso 1 1 calc R
C2 C 0.52335(11) 1.2167(3) 0.6244(3) 0.0372(8) Uani 1 1 d .
H2A H 0.5413 1.2167 0.7214 0.045 Uiso 1 1 calc R
C3 C 0.54988(10) 1.1628(2) 0.5150(3) 0.0354(7) Uani 1 1 d .
H3 H 0.5770 1.2062 0.5052 0.042 Uiso 1 1 calc R
C4 C 0.52040(10) 1.1594(3) 0.3679(3) 0.0368(7) Uani 1 1 d .
H4B H 0.5364 1.1932 0.2940 0.044 Uiso 1 1 calc R
H4A H 0.5144 1.0849 0.3393 0.044 Uiso 1 1 calc R
C5 C 0.59521(11) 1.0423(3) 0.6627(3) 0.0371(8) Uani 1 1 d .
H5A H 0.6067 1.1030 0.7145 0.044 Uiso 1 1 calc R
C6 C 0.61370(10) 0.9395(3) 0.7042(3) 0.0342(7) Uani 1 1 d .
C7 C 0.59976(10) 0.8477(3) 0.6240(3) 0.0308(7) Uani 1 1 d .
C8 C 0.62018(10) 0.7500(3) 0.6594(3) 0.0340(7) Uani 1 1 d .
C9 C 0.65271(10) 0.7478(3) 0.7780(3) 0.0384(8) Uani 1 1 d .
H9A H 0.6662 0.6816 0.8042 0.046 Uiso 1 1 calc R
C10 C 0.66709(10) 0.8365(3) 0.8620(3) 0.0363(8) Uani 1 1 d .
C11 C 0.64715(10) 0.9310(3) 0.8214(3) 0.0371(8) Uani 1 1 d .
H11A H 0.6563 0.9929 0.8745 0.045 Uiso 1 1 calc R
C12 C 0.60700(11) 0.6501(3) 0.5690(3) 0.0418(8) Uani 1 1 d .
C13 C 0.61454(16) 0.6685(3) 0.4124(4) 0.0613(11) Uani 1 1 d .
H13A H 0.6060 0.6049 0.3558 0.092 Uiso 1 1 calc R
H13B H 0.6460 0.6841 0.4080 0.092 Uiso 1 1 calc R
H13C H 0.5963 0.7285 0.3731 0.092 Uiso 1 1 calc R
C14 C 0.63486(15) 0.5539(3) 0.6218(4) 0.0598(11) Uani 1 1 d .
H14A H 0.6309 0.5392 0.7221 0.090 Uiso 1 1 calc R
H14B H 0.6663 0.5684 0.6153 0.090 Uiso 1 1 calc R
H14C H 0.6253 0.4924 0.5622 0.090 Uiso 1 1 calc R
C15 C 0.55784(14) 0.6231(4) 0.5774(6) 0.0721(13) Uani 1 1 d .
H15A H 0.5534 0.6107 0.6778 0.108 Uiso 1 1 calc R
H15B H 0.5497 0.5592 0.5208 0.108 Uiso 1 1 calc R
H15C H 0.5390 0.6823 0.5389 0.108 Uiso 1 1 calc R
C16 C 0.70182(11) 0.8237(3) 0.9946(3) 0.0445(9) Uani 1 1 d .
C17 C 0.74069(12) 0.7563(5) 0.9608(4) 0.0768(15) Uani 1 1 d .
H17A H 0.7296 0.6878 0.9227 0.115 Uiso 1 1 calc R
H17B H 0.7613 0.7453 1.0488 0.115 Uiso 1 1 calc R
H17C H 0.7562 0.7925 0.8891 0.115 Uiso 1 1 calc R
C18 C 0.67922(13) 0.7686(4) 1.1118(3) 0.0652(13) Uani 1 1 d .
H18A H 0.6683 0.6990 1.0774 0.098 Uiso 1 1 calc R
H18B H 0.6542 0.8118 1.1349 0.098 Uiso 1 1 calc R
H18C H 0.7007 0.7599 1.1982 0.098 Uiso 1 1 calc R
C19 C 0.71882(16) 0.9305(4) 1.0534(5) 0.0799(15) Uani 1 1 d .
H19A H 0.7409 0.9196 1.1379 0.120 Uiso 1 1 calc R
H19B H 0.6939 0.9722 1.0807 0.120 Uiso 1 1 calc R
H19C H 0.7327 0.9686 0.9794 0.120 Uiso 1 1 calc R
O1' O 0.57512(8) 0.1492(2) 1.0193(2) 0.0415(6) Uani 1 1 d .
N1' N 0.56492(9) -0.0396(2) 1.1106(3) 0.0363(6) Uani 1 1 d .
C1' C 0.52189(12) -0.3048(3) 0.9658(4) 0.0465(9) Uani 1 1 d .
H1'B H 0.5446 -0.3477 1.0251 0.056 Uiso 1 1 calc R
H1'A H 0.5167 -0.3367 0.8686 0.056 Uiso 1 1 calc R
C2' C 0.53872(11) -0.1906(3) 0.9552(3) 0.0357(8) Uani 1 1 d .
H2' H 0.5686 -0.1902 0.9202 0.043 Uiso 1 1 calc R
C3' C 0.54183(10) -0.1422(2) 1.1063(3) 0.0343(7) Uani 1 1 d .
H3' H 0.5587 -0.1915 1.1767 0.041 Uiso 1 1 calc R
C4' C 0.49457(10) -0.1275(3) 1.1465(3) 0.0378(8) Uani 1 1 d .
H4'B H 0.4936 -0.1516 1.2466 0.045 Uiso 1 1 calc R
H4'A H 0.4865 -0.0515 1.1411 0.045 Uiso 1 1 calc R
C5' C 0.59646(10) -0.0218(3) 1.2110(3) 0.0344(8) Uani 1 1 d .
H5'A H 0.6052 -0.0766 1.2782 0.041 Uiso 1 1 calc R
C6' C 0.61954(10) 0.0797(3) 1.2264(3) 0.0323(7) Uani 1 1 d .
C7' C 0.60749(10) 0.1633(3) 1.1316(3) 0.0343(7) Uani 1 1 d .
C8' C 0.62825(10) 0.2627(3) 1.1542(3) 0.0359(8) Uani 1 1 d .
C9' C 0.66104(11) 0.2722(3) 1.2708(3) 0.0402(8) Uani 1 1 d .
H9'A H 0.6749 0.3392 1.2877 0.048 Uiso 1 1 calc R
C10' C 0.67509(10) 0.1895(3) 1.3657(3) 0.0396(9) Uani 1 1 d .
C11' C 0.65332(11) 0.0937(3) 1.3414(3) 0.0389(8) Uani 1 1 d .
H11B H 0.6615 0.0360 1.4042 0.047 Uiso 1 1 calc R
C12' C 0.61391(11) 0.3560(3) 1.0536(4) 0.0433(8) Uani 1 1 d .
C13' C 0.64116(15) 0.4571(3) 1.0969(4) 0.0602(11) Uani 1 1 d .
H13D H 0.6361 0.4787 1.1940 0.090 Uiso 1 1 calc R
H13E H 0.6318 0.5141 1.0289 0.090 Uiso 1 1 calc R
H13F H 0.6729 0.4426 1.0955 0.090 Uiso 1 1 calc R
C14' C 0.62333(14) 0.3273(3) 0.9004(4) 0.0565(10) Uani 1 1 d .
H14D H 0.6064 0.2638 0.8677 0.085 Uiso 1 1 calc R
H14E H 0.6552 0.3135 0.9010 0.085 Uiso 1 1 calc R
H14F H 0.6144 0.3862 0.8351 0.085 Uiso 1 1 calc R
C15' C 0.56443(13) 0.3810(4) 1.0554(5) 0.0692(13) Uani 1 1 d .
H15D H 0.5467 0.3178 1.0271 0.104 Uiso 1 1 calc R
H15E H 0.5556 0.4386 0.9878 0.104 Uiso 1 1 calc R
H15F H 0.5594 0.4025 1.1525 0.104 Uiso 1 1 calc R
C16' C 0.71148(11) 0.2080(3) 1.4915(4) 0.0480(9) Uani 1 1 d .
C17' C 0.69241(16) 0.2727(7) 1.6035(5) 0.125(3) Uani 1 1 d .
H17D H 0.6821 0.3410 1.5621 0.188 Uiso 1 1 calc R
H17E H 0.7154 0.2847 1.6853 0.188 Uiso 1 1 calc R
H17F H 0.6673 0.2348 1.6362 0.188 Uiso 1 1 calc R
C18' C 0.75049(17) 0.2640(7) 1.4474(5) 0.129(3) Uani 1 1 d .
H18D H 0.7407 0.3297 1.3977 0.193 Uiso 1 1 calc R
H18E H 0.7651 0.2187 1.3825 0.193 Uiso 1 1 calc R
H18F H 0.7715 0.2805 1.5327 0.193 Uiso 1 1 calc R
C19' C 0.7274(2) 0.1045(6) 1.5674(7) 0.139(3) Uani 1 1 d .
H19D H 0.7508 0.1202 1.6467 0.209 Uiso 1 1 calc R
H19E H 0.7393 0.0572 1.4985 0.209 Uiso 1 1 calc R
H19F H 0.7023 0.0700 1.6053 0.209 Uiso 1 1 calc R
H1O H 0.5569(14) 0.931(4) 0.506(5) 0.081(14) Uiso 1 1 d .
H1O' H 0.5634(14) 0.079(4) 1.026(4) 0.070(13) Uiso 1 1 d .

loop_
_atom_site_aniso_label
_atom_site_aniso_U_11
_atom_site_aniso_U_22
_atom_site_aniso_U_33
_atom_site_aniso_U_23
_atom_site_aniso_U_13
_atom_site_aniso_U_12
O1 0.0467(14) 0.0328(14) 0.0384(12) 0.0010(10) -0.0083(10) 0.0049(11)
N1 0.0369(15) 0.0284(15) 0.0432(15) 0.0057(12) 0.0057(13) 0.0030(12)
C1 0.052(2) 0.028(2) 0.065(2) -0.0068(16) 0.0115(18) -0.0024(16)
C2 0.0417(19) 0.0293(18) 0.0398(17) -0.0071(14) 0.0024(15) -0.0019(15)
C3 0.0363(17) 0.0233(17) 0.0469(18) 0.0034(14) 0.0063(15) -0.0009(14)
C4 0.0457(19) 0.0339(18) 0.0323(16) 0.0072(14) 0.0103(14) 0.0053(15)
C5 0.0406(19) 0.0335(19) 0.0366(17) -0.0014(14) 0.0034(15) -0.0004(15)
C6 0.0353(18) 0.0352(19) 0.0324(16) 0.0069(14) 0.0059(14) 0.0024(15)
C7 0.0307(16) 0.0341(19) 0.0281(15) 0.0032(13) 0.0050(13) -0.0012(14)
C8 0.0347(17) 0.0320(19) 0.0366(17) 0.0051(14) 0.0091(14) -0.0011(15)
C9 0.0380(19) 0.042(2) 0.0363(17) 0.0141(15) 0.0081(14) 0.0091(16)
C10 0.0326(17) 0.049(2) 0.0281(16) 0.0065(15) 0.0069(13) 0.0016(16)
C11 0.0381(18) 0.042(2) 0.0313(16) -0.0020(15) 0.0040(14) -0.0075(16)
C12 0.049(2) 0.034(2) 0.0423(18) 0.0061(16) 0.0071(16) 0.0036(17)
C13 0.102(3) 0.040(2) 0.042(2) -0.0063(17) 0.009(2) 0.007(2)
C14 0.084(3) 0.031(2) 0.062(2) 0.0021(18) -0.001(2) 0.011(2)
C15 0.062(3) 0.042(3) 0.113(4) -0.022(2) 0.017(3) -0.011(2)
C16 0.0375(19) 0.063(3) 0.0317(17) 0.0058(17) -0.0001(14) 0.0053(18)
C17 0.045(2) 0.137(5) 0.046(2) -0.009(3) -0.0065(18) 0.026(3)
C18 0.056(2) 0.110(4) 0.0298(17) 0.016(2) 0.0058(17) 0.010(2)
C19 0.076(3) 0.086(4) 0.067(3) 0.010(3) -0.030(2) -0.014(3)
O1' 0.0453(14) 0.0378(15) 0.0383(12) 0.0041(11) -0.0069(11) -0.0060(12)
N1' 0.0411(16) 0.0338(16) 0.0331(14) 0.0032(12) 0.0012(13) -0.0013(13)
C1' 0.059(2) 0.0338(19) 0.047(2) -0.0045(15) 0.0061(17) 0.0036(17)
C2' 0.0415(18) 0.0332(18) 0.0343(16) 0.0004(14) 0.0118(14) 0.0031(15)
C3' 0.0435(18) 0.0257(17) 0.0329(16) 0.0043(13) 0.0023(14) 0.0003(14)
C4' 0.047(2) 0.039(2) 0.0290(15) 0.0002(14) 0.0084(14) -0.0002(16)
C5' 0.0367(18) 0.039(2) 0.0278(16) 0.0023(13) 0.0067(14) 0.0050(14)
C6' 0.0315(17) 0.0367(19) 0.0288(16) -0.0019(13) 0.0046(14) 0.0007(14)
C7' 0.0323(17) 0.040(2) 0.0303(16) -0.0017(14) 0.0037(13) -0.0009(15)
C8' 0.0357(17) 0.040(2) 0.0326(16) -0.0066(15) 0.0083(14) -0.0051(16)
C9' 0.0428(19) 0.042(2) 0.0376(17) -0.0108(16) 0.0132(15) -0.0057(16)
C10' 0.0343(18) 0.054(2) 0.0316(17) -0.0108(15) 0.0078(14) -0.0036(16)
C11' 0.0354(19) 0.052(2) 0.0295(16) 0.0021(15) 0.0064(14) 0.0034(16)
C12' 0.047(2) 0.034(2) 0.0492(19) -0.0004(16) 0.0055(16) -0.0073(16)
C13' 0.079(3) 0.040(2) 0.061(2) -0.0053(19) 0.008(2) -0.014(2)
C14' 0.073(3) 0.053(3) 0.043(2) 0.0079(18) 0.0034(18) -0.018(2)
C15' 0.062(3) 0.048(3) 0.098(3) 0.010(2) 0.010(2) 0.009(2)
C16' 0.0368(19) 0.073(3) 0.0341(17) -0.0055(18) 0.0030(15) -0.0055(18)
C17' 0.066(3) 0.250(9) 0.057(3) -0.068(4) -0.007(2) 0.011(4)
C18' 0.075(3) 0.239(9) 0.064(3) 0.030(4) -0.021(3) -0.084(5)
C19' 0.139(6) 0.116(6) 0.137(5) 0.020(4) -0.086(5) -0.013(4)

loop_
_atom_type_symbol
_atom_type_description
_atom_type_scat_dispersion_real
_atom_type_scat_dispersion_imag
_atom_type_scat_source
C C 0.0033 0.0016 'International Tables Vol C Tables 4.2.6.8 and 6.1.1.4'
H H 0.0000 0.0000 'International Tables Vol C Tables 4.2.6.8 and 6.1.1.4'
N N 0.0061 0.0033 'International Tables Vol C Tables 4.2.6.8 and 6.1.1.4'
O O 0.0106 0.0060 'International Tables Vol C Tables 4.2.6.8 and 6.1.1.4'

loop_
_geom_angle_atom_site_label_1
_geom_angle_atom_site_label_2
_geom_angle_atom_site_label_3
_geom_angle
_geom_angle_site_symmetry_1
_geom_angle_site_symmetry_3
C7 O1 H1O 108(2) . .
C5 N1 C3 119.0(3) . .
C2 C1 C1 109.58(18) . 2_656
C2 C1 H1B 109.8 . .
C1 C1 H1B 109.8 2_656 .
C2 C1 H1A 109.8 . .
C1 C1 H1A 109.8 2_656 .
H1B C1 H1A 108.2 . .
C4 C2 C1 109.4(3) 2_656 .
C4 C2 C3 110.6(3) 2_656 .
C1 C2 C3 108.0(3) . .
C4 C2 H2A 109.6 2_656 .
C1 C2 H2A 109.6 . .
C3 C2 H2A 109.6 . .
N1 C3 C2 112.4(3) . .
N1 C3 C4 109.8(3) . .
C2 C3 C4 108.4(2) . .
N1 C3 H3 108.8 . .
C2 C3 H3 108.7 . .
C4 C3 H3 108.8 . .
C2 C4 C3 110.7(3) 2_656 .
C2 C4 H4B 109.5 2_656 .
C3 C4 H4B 109.5 . .
C2 C4 H4A 109.5 2_656 .
C3 C4 H4A 109.5 . .
H4B C4 H4A 108.1 . .
N1 C5 C6 122.4(3) . .
N1 C5 H5A 118.8 . .
C6 C5 H5A 118.8 . .
C11 C6 C7 119.4(3) . .
C11 C6 C5 119.8(3) . .
C7 C6 C5 120.8(3) . .
O1 C7 C8 120.6(3) . .
O1 C7 C6 119.3(3) . .
C8 C7 C6 120.1(3) . .
C9 C8 C7 117.0(3) . .
C9 C8 C12 122.1(3) . .
C7 C8 C12 120.9(3) . .
C8 C9 C10 124.8(3) . .
C8 C9 H9A 117.6 . .
C10 C9 H9A 117.6 . .
C11 C10 C9 116.3(3) . .
C11 C10 C16 123.4(3) . .
C9 C10 C16 120.2(3) . .
C10 C11 C6 122.3(3) . .
C10 C11 H11A 118.8 . .
C6 C11 H11A 118.8 . .
C14 C12 C13 106.9(3) . .
C14 C12 C15 107.8(3) . .
C13 C12 C15 110.1(3) . .
C14 C12 C8 112.2(3) . .
C13 C12 C8 110.0(3) . .
C15 C12 C8 109.7(3) . .
C12 C13 H13A 109.5 . .
C12 C13 H13B 109.5 . .
H13A C13 H13B 109.5 . .
C12 C13 H13C 109.5 . .
H13A C13 H13C 109.5 . .
H13B C13 H13C 109.5 . .
C12 C14 H14A 109.5 . .
C12 C14 H14B 109.5 . .
H14A C14 H14B 109.5 . .
C12 C14 H14C 109.5 . .
H14A C14 H14C 109.5 . .
H14B C14 H14C 109.5 . .
C12 C15 H15A 109.5 . .
C12 C15 H15B 109.5 . .
H15A C15 H15B 109.5 . .
C12 C15 H15C 109.5 . .
H15A C15 H15C 109.5 . .
H15B C15 H15C 109.5 . .
C17 C16 C19 109.7(3) . .
C17 C16 C18 108.8(4) . .
C19 C16 C18 107.7(3) . .
C17 C16 C10 111.2(3) . .
C19 C16 C10 111.5(3) . .
C18 C16 C10 107.9(3) . .
C16 C17 H17A 109.5 . .
C16 C17 H17B 109.5 . .
H17A C17 H17B 109.5 . .
C16 C17 H17C 109.5 . .
H17A C17 H17C 109.5 . .
H17B C17 H17C 109.5 . .
C16 C18 H18A 109.5 . .
C16 C18 H18B 109.5 . .
H18A C18 H18B 109.5 . .
C16 C18 H18C 109.5 . .
H18A C18 H18C 109.5 . .
H18B C18 H18C 109.5 . .
C16 C19 H19A 109.5 . .
C16 C19 H19B 109.5 . .
H19A C19 H19B 109.5 . .
C16 C19 H19C 109.5 . .
H19A C19 H19C 109.5 . .
H19B C19 H19C 109.5 . .
C7' O1' H1O' 108(2) . .
C5' N1' C3' 119.0(3) . .
C2' C1' C1' 109.62(17) . 2_657
C2' C1' H1'B 109.7 . .
C1' C1' H1'B 109.7 2_657 .
C2' C1' H1'A 109.7 . .
C1' C1' H1'A 109.7 2_657 .
H1'B C1' H1'A 108.2 . .
C4' C2' C3' 109.2(3) 2_657 .
C4' C2' C1' 109.4(3) 2_657 .
C3' C2' C1' 107.3(3) . .
C4' C2' H2' 110.3 2_657 .
C3' C2' H2' 110.3 . .
C1' C2' H2' 110.3 . .
N1' C3' C2' 110.5(2) . .
N1' C3' C4' 109.9(3) . .
C2' C3' C4' 108.9(3) . .
N1' C3' H3' 109.2 . .
C2' C3' H3' 109.2 . .
C4' C3' H3' 109.2 . .
C2' C4' C3' 110.3(2) 2_657 .
C2' C4' H4'B 109.6 2_657 .
C3' C4' H4'B 109.6 . .
C2' C4' H4'A 109.6 2_657 .
C3' C4' H4'A 109.6 . .
H4'B C4' H4'A 108.1 . .
N1' C5' C6' 122.2(3) . .
N1' C5' H5'A 118.9 . .
C6' C5' H5'A 118.9 . .
C7' C6' C11' 120.0(3) . .
C7' C6' C5' 121.2(3) . .
C11' C6' C5' 118.8(3) . .
O1' C7' C6' 119.9(3) . .
O1' C7' C8' 119.9(3) . .
C6' C7' C8' 120.1(3) . .
C9' C8' C7' 117.2(3) . .
C9' C8' C12' 122.5(3) . .
C7' C8' C12' 120.3(3) . .
C8' C9' C10' 124.5(3) . .
C8' C9' H9'A 117.8 . .
C10' C9' H9'A 117.8 . .
C11' C10' C9' 116.5(3) . .
C11' C10' C16' 122.9(3) . .
C9' C10' C16' 120.5(3) . .
C10' C11' C6' 121.6(3) . .
C10' C11' H11B 119.2 . .
C6' C11' H11B 119.2 . .
C15' C12' C8' 110.6(3) . .
C15' C12' C14' 110.7(3) . .
C8' C12' C14' 108.6(3) . .
C15' C12' C13' 108.5(3) . .
C8' C12' C13' 111.8(3) . .
C14' C12' C13' 106.5(3) . .
C12' C13' H13D 109.5 . .
C12' C13' H13E 109.5 . .
H13D C13' H13E 109.5 . .
C12' C13' H13F 109.5 . .
H13D C13' H13F 109.5 . .
H13E C13' H13F 109.5 . .
C12' C14' H14D 109.5 . .
C12' C14' H14E 109.5 . .
H14D C14' H14E 109.5 . .
C12' C14' H14F 109.5 . .
H14D C14' H14F 109.5 . .
H14E C14' H14F 109.5 . .
C12' C15' H15D 109.5 . .
C12' C15' H15E 109.5 . .
H15D C15' H15E 109.5 . .
C12' C15' H15F 109.5 . .
H15D C15' H15F 109.5 . .
H15E C15' H15F 109.5 . .
C18' C16' C17' 109.0(5) . .
C18' C16' C10' 112.4(3) . .
C17' C16' C10' 108.7(3) . .
C18' C16' C19' 108.7(5) . .
C17' C16' C19' 105.4(4) . .
C10' C16' C19' 112.4(4) . .
C16' C17' H17D 109.5 . .
C16' C17' H17E 109.5 . .
H17D C17' H17E 109.5 . .
C16' C17' H17F 109.5 . .
H17D C17' H17F 109.5 . .
H17E C17' H17F 109.5 . .
C16' C18' H18D 109.5 . .
C16' C18' H18E 109.5 . .
H18D C18' H18E 109.5 . .
C16' C18' H18F 109.5 . .
H18D C18' H18F 109.5 . .
H18E C18' H18F 109.5 . .
C16' C19' H19D 109.5 . .
C16' C19' H19E 109.5 . .
H19D C19' H19E 109.5 . .
C16' C19' H19F 109.5 . .
H19D C19' H19F 109.5 . .
H19E C19' H19F 109.5 . .

loop_
_geom_bond_atom_site_label_1
_geom_bond_atom_site_label_2
_geom_bond_distance
_geom_bond_site_symmetry_2
O1 C7 1.353(4) .
O1 H1O 0.99(5) .
N1 C5 1.278(4) .
N1 C3 1.477(4) .
C1 C2 1.525(5) .
C1 C1 1.550(7) 2_656
C1 H1B 0.9900 .
C1 H1A 0.9900 .
C2 C4 1.519(4) 2_656
C2 C3 1.539(4) .
C2 H2A 1.0000 .
C3 C4 1.546(4) .
C3 H3 1.0000 .
C4 C2 1.519(4) 2_656
C4 H4B 0.9900 .
C4 H4A 0.9900 .
C5 C6 1.448(5) .
C5 H5A 0.9500 .
C6 C11 1.402(4) .
C6 C7 1.418(4) .
C7 C8 1.401(4) .
C8 C9 1.390(4) .
C8 C12 1.545(5) .
C9 C10 1.407(5) .
C9 H9A 0.9500 .
C10 C11 1.370(5) .
C10 C16 1.533(4) .
C11 H11A 0.9500 .
C12 C14 1.526(5) .
C12 C13 1.531(5) .
C12 C15 1.539(5) .
C13 H13A 0.9800 .
C13 H13B 0.9800 .
C13 H13C 0.9800 .
C14 H14A 0.9800 .
C14 H14B 0.9800 .
C14 H14C 0.9800 .
C15 H15A 0.9800 .
C15 H15B 0.9800 .
C15 H15C 0.9800 .
C16 C17 1.517(5) .
C16 C19 1.522(6) .
C16 C18 1.532(5) .
C17 H17A 0.9800 .
C17 H17B 0.9800 .
C17 H17C 0.9800 .
C18 H18A 0.9800 .
C18 H18B 0.9800 .
C18 H18C 0.9800 .
C19 H19A 0.9800 .
C19 H19B 0.9800 .
C19 H19C 0.9800 .
O1' C7' 1.358(4) .
O1' H1O' 0.95(5) .
N1' C5' 1.274(4) .
N1' C3' 1.471(4) .
C1' C2' 1.537(5) .
C1' C1' 1.543(7) 2_657
C1' H1'B 0.9900 .
C1' H1'A 0.9900 .
C2' C4' 1.523(4) 2_657
C2' C3' 1.535(4) .
C2' H2' 1.0000 .
C3' C4' 1.536(4) .
C3' H3' 1.0000 .
C4' C2' 1.523(4) 2_657
C4' H4'B 0.9900 .
C4' H4'A 0.9900 .
C5' C6' 1.459(4) .
C5' H5'A 0.9500 .
C6' C7' 1.399(4) .
C6' C11' 1.401(4) .
C7' C8' 1.408(5) .
C8' C9' 1.387(4) .
C8' C12' 1.538(5) .
C9' C10' 1.402(5) .
C9' H9'A 0.9500 .
C10' C11' 1.383(5) .
C10' C16' 1.528(5) .
C11' H11B 0.9500 .
C12' C15' 1.533(5) .
C12' C14' 1.542(5) .
C12' C13' 1.547(5) .
C13' H13D 0.9800 .
C13' H13E 0.9800 .
C13' H13F 0.9800 .
C14' H14D 0.9800 .
C14' H14E 0.9800 .
C14' H14F 0.9800 .
C15' H15D 0.9800 .
C15' H15E 0.9800 .
C15' H15F 0.9800 .
C16' C18' 1.479(5) .
C16' C17' 1.502(6) .
C16' C19' 1.537(7) .
C17' H17D 0.9800 .
C17' H17E 0.9800 .
C17' H17F 0.9800 .
C18' H18D 0.9800 .
C18' H18E 0.9800 .
C18' H18F 0.9800 .
C19' H19D 0.9800 .
C19' H19E 0.9800 .
C19' H19F 0.9800 .

loop_
_geom_hbond_atom_site_label_D
_geom_hbond_atom_site_label_H
_geom_hbond_atom_site_label_A
_geom_hbond_distance_DH
_geom_hbond_distance_HA
_geom_hbond_distance_DA
_geom_hbond_angle_DHA
O1 H1O N1 0.99(5) 1.65(5) 2.550(4) 149(4)
O1' H1O' N1' 0.95(5) 1.70(5) 2.566(4) 150(4)

loop_
_geom_torsion_atom_site_label_1
_geom_torsion_atom_site_label_2
_geom_torsion_atom_site_label_3
_geom_torsion_atom_site_label_4
_geom_torsion
_geom_torsion_site_symmetry_1
_geom_torsion_site_symmetry_4
C1 C1 C2 C4 -59.8(4) 2_656 2_656
C1 C1 C2 C3 60.6(4) 2_656 .
C5 N1 C3 C2 -72.7(3) . .
C5 N1 C3 C4 166.6(3) . .
C4 C2 C3 N1 -65.0(3) 2_656 .
C1 C2 C3 N1 175.3(3) . .
C4 C2 C3 C4 56.4(3) 2_656 .
C1 C2 C3 C4 -63.2(3) . .
N1 C3 C4 C2 127.2(3) . 2_656
C2 C3 C4 C2 4.1(3) . 2_656
C3 N1 C5 C6 -174.4(3) . .
N1 C5 C6 C11 -178.4(3) . .
N1 C5 C6 C7 4.4(4) . .
C11 C6 C7 O1 178.7(3) . .
C5 C6 C7 O1 -4.1(4) . .
C11 C6 C7 C8 -1.7(4) . .
C5 C6 C7 C8 175.5(3) . .
O1 C7 C8 C9 -178.0(2) . .
C6 C7 C8 C9 2.4(4) . .
O1 C7 C8 C12 2.5(4) . .
C6 C7 C8 C12 -177.1(3) . .
C7 C8 C9 C10 -1.5(4) . .
C12 C8 C9 C10 178.0(3) . .
C8 C9 C10 C11 -0.2(4) . .
C8 C9 C10 C16 177.3(3) . .
C9 C10 C11 C6 1.0(4) . .
C16 C10 C11 C6 -176.4(3) . .
C7 C6 C11 C10 -0.1(4) . .
C5 C6 C11 C10 -177.3(3) . .
C9 C8 C12 C14 -2.3(4) . .
C7 C8 C12 C14 177.2(3) . .
C9 C8 C12 C13 -121.2(3) . .
C7 C8 C12 C13 58.4(4) . .
C9 C8 C12 C15 117.5(4) . .
C7 C8 C12 C15 -63.0(4) . .
C11 C10 C16 C17 -135.8(4) . .
C9 C10 C16 C17 46.8(4) . .
C11 C10 C16 C19 -13.1(4) . .
C9 C10 C16 C19 169.6(3) . .
C11 C10 C16 C18 105.0(4) . .
C9 C10 C16 C18 -72.4(4) . .
C1' C1' C2' C4' -64.2(4) 2_657 2_657
C1' C1' C2' C3' 54.1(4) 2_657 .
C5' N1' C3' C2' -130.9(3) . .
C5' N1' C3' C4' 108.9(3) . .
C4' C2' C3' N1' -71.3(3) 2_657 .
C1' C2' C3' N1' 170.2(3) . .
C4' C2' C3' C4' 49.6(3) 2_657 .
C1' C2' C3' C4' -68.9(3) . .
N1' C3' C4' C2' 136.1(3) . 2_657
C2' C3' C4' C2' 14.9(3) . 2_657
C3' N1' C5' C6' -177.1(3) . .
N1' C5' C6' C7' 0.9(4) . .
N1' C5' C6' C11' 178.8(3) . .
C11' C6' C7' O1' 179.2(3) . .
C5' C6' C7' O1' -2.9(4) . .
C11' C6' C7' C8' -2.1(4) . .
C5' C6' C7' C8' 175.8(3) . .
O1' C7' C8' C9' 179.9(3) . .
C6' C7' C8' C9' 1.2(4) . .
O1' C7' C8' C12' 1.0(4) . .
C6' C7' C8' C12' -177.7(3) . .
C7' C8' C9' C10' 0.9(4) . .
C12' C8' C9' C10' 179.8(3) . .
C8' C9' C10' C11' -2.0(4) . .
C8' C9' C10' C16' -179.9(3) . .
C9' C10' C11' C6' 1.1(4) . .
C16' C10' C11' C6' 178.9(3) . .
C7' C6' C11' C10' 0.8(4) . .
C5' C6' C11' C10' -177.1(3) . .
C9' C8' C12' C15' -119.4(3) . .
C7' C8' C12' C15' 59.4(4) . .
C9' C8' C12' C14' 118.8(3) . .
C7' C8' C12' C14' -62.3(4) . .
C9' C8' C12' C13' 1.6(4) . .
C7' C8' C12' C13' -179.6(3) . .
C11' C10' C16' C18' 134.7(5) . .
C9' C10' C16' C18' -47.6(5) . .
C11' C10' C16' C17' -104.6(5) . .
C9' C10' C16' C17' 73.1(5) . .
C11' C10' C16' C19' 11.7(5) . .
C9' C10' C16' C19' -170.6(4) . .
